data_7012721
loop_
_publ_author_name
'Pavlishchuk, Vitaly V.'
'Kolotilov, Sergey V.'
'Addison, Anthony W.'
'Prushan, Michael J.'
'Schollmeyer, Dieter'
'Thompson, Laurence K.'
'Weyherm\"uller, Thomas'
'Goreshnik, Eugeny A.'

_publ_section_title
;
 Structural, magnetic and related attributes of some oximate-bridged
 tetranuclear nickel(ii) rhombs and a dinuclear congenerElectronic
 supplementary information (ESI) available: mass spectra, \cT vs. T,
 response of magnetic properties, low-lying spin levels and UV-VIS
 data. See http://www.rsc.org/suppdata/dt/b3/b300539a/
;
_journal_issue 8
_journal_name_full 'Dalton Transactions'
_journal_page_first 1587
_journal_paper_doi 10.1039/b300539a
_journal_year 2003
_chemical_formula_structural '[C24 H50 N8 Ni4 O12]2+, 2 (ClO4)-, 0.6 H2O'
_chemical_formula_sum 'C24 H51.2 Cl2 N8 Ni4 O20.6'
_chemical_formula_weight 1087.27
_chemical_name_systematic
; 
? 
;
_space_group_IT_number 14
_symmetry_cell_setting monoclinic
_symmetry_space_group_name_Hall '-P 2yn'
_symmetry_space_group_name_H-M 'P 1 21/n 1'
_atom_sites_solution_hydrogens geom
_atom_sites_solution_primary direct
_atom_sites_solution_secondary difmap
_audit_creation_method SHELXL
_cell_angle_alpha 90.00
_cell_angle_beta 111.50(1)
_cell_angle_gamma 90.00
_cell_formula_units_Z 2
_cell_length_a 9.7838(6)
_cell_length_b 20.327(2)
_cell_length_c 11.1143(9)
_cell_measurement_reflns_used 20067
_cell_measurement_temperature 100(2)
_cell_volume 2056.6(3)
_computing_structure_refinement 'SHELXL-93 (Sheldrick, 1993)'
_computing_structure_solution 'SHELXS-86 (Sheldrick, 1990)'
_diffrn_ambient_temperature 100(2)
_diffrn_measurement_device 'Nonius KappaCCD'
_diffrn_measurement_method '\391 images at 1 deg. in \w and 120 sec.'
_diffrn_radiation_monochromator graphite
_diffrn_radiation_source 'fine-focus sealed tube'
_diffrn_radiation_type MoK\a
_diffrn_radiation_wavelength 0.71073
_diffrn_reflns_av_R_equivalents 0.0655
_diffrn_reflns_av_sigmaI/netI 0.0589
_diffrn_reflns_limit_h_max 15
_diffrn_reflns_limit_h_min -14
_diffrn_reflns_limit_k_max 31
_diffrn_reflns_limit_k_min -31
_diffrn_reflns_limit_l_max 13
_diffrn_reflns_limit_l_min -17
_diffrn_reflns_number 20067
_diffrn_reflns_theta_max 30.00
_diffrn_reflns_theta_min 3.00
_exptl_absorpt_coefficient_mu 2.020
_exptl_absorpt_correction_type 'not measured'
_exptl_crystal_colour orange
_exptl_crystal_density_diffrn 1.756
_exptl_crystal_description 'transparent block'
_exptl_crystal_F_000 1124
_exptl_crystal_size_max 0.15
_exptl_crystal_size_mid 0.09
_exptl_crystal_size_min 0.03
_refine_diff_density_max 0.636
_refine_diff_density_min -0.620
_refine_diff_density_rms 0.096
_refine_ls_extinction_method none
_refine_ls_goodness_of_fit_all 1.022
_refine_ls_goodness_of_fit_obs 1.066
_refine_ls_matrix_type full
_refine_ls_number_parameters 292
_refine_ls_number_reflns 5986
_refine_ls_number_restraints 0
_refine_ls_restrained_S_all 1.025
_refine_ls_restrained_S_obs 1.066
_refine_ls_R_factor_all 0.0563
_refine_ls_R_factor_obs 0.0379
_refine_ls_shift/esd_max -0.003
_refine_ls_shift/esd_mean 0.000
_refine_ls_structure_factor_coef Fsqd
_refine_ls_weighting_details 'w=1/[\s^2^(Fo^2^)+(0.0308P)^2^+1.5692P] where P=(Fo^2^+2Fc^2^)/3'
_refine_ls_weighting_scheme calc
_refine_ls_wR_factor_all 0.0927
_refine_ls_wR_factor_obs 0.0847
_reflns_number_observed 4691
_reflns_number_total 5995
_reflns_observed_criterion >2sigma(I)
_cod_data_source_file b300539a.txt
_cod_data_source_block ST3784
_cod_depositor_comments
;
The following automatic conversions were performed:
'_symmetry_cell_setting' value 'Monoclinic' changed to 'monoclinic'
according to '/home/saulius/struct/CIF-dictionaries/cif_core.dic'
dictionary named 'cif_core.dic' version 2.4.1 from 2010-06-29.

Automatic conversion script
Id: cif_fix_enum 1527 2010-12-29 10:47:43Z saulius 

The following automatic conversions were performed:

'_refine_ls_weighting_scheme' value 'calc
w=1/[\s^2^(Fo^2^)+(0.0308P)^2^+1.5692P] where P=(Fo^2^+2Fc^2^)/3' was
changed to 'calc'. New tag '_refine_ls_weighting_details' was
created. The value of the new tag was set to
'w=1/[\s^2^(Fo^2^)+(0.0308P)^2^+1.5692P] where P=(Fo^2^+2Fc^2^)/3'.

Automatic conversion script
Id: cif_fix_values 3143 2015-03-26 13:38:13Z robertas 
;
_cod_original_sg_symbol_H-M P2(1)/n
_cod_original_formula_sum 'C24 H51.20 Cl2 N8 Ni4 O20.60'
_cod_database_code 7012721

loop_
_symmetry_equiv_pos_as_xyz
'x, y, z'
'-x+1/2, y+1/2, -z+1/2'
'-x, -y, -z'
'x-1/2, -y-1/2, z-1/2'

loop_
_atom_site_aniso_label
_atom_site_aniso_U_11
_atom_site_aniso_U_22
_atom_site_aniso_U_33
_atom_site_aniso_U_23
_atom_site_aniso_U_13
_atom_site_aniso_U_12
Ni1 0.01502(14) 0.01348(14) 0.01157(14) 0.00015(10) 0.00282(10) -0.00015(10)
Ni2 0.01293(14) 0.01321(14) 0.01167(14) 0.00119(10) 0.00322(10) 0.00061(10)
N1 0.0214(10) 0.0221(10) 0.0197(10) 0.0015(8) 0.0081(8) -0.0005(8)
C2 0.0253(12) 0.0324(13) 0.0194(12) -0.0062(10) 0.0129(10) -0.0066(10)
C3 0.0289(13) 0.0260(12) 0.0165(12) 0.0027(9) 0.0070(10) -0.0061(10)
O4 0.0161(8) 0.0158(8) 0.0180(8) -0.0019(6) 0.0006(6) -0.0017(6)
C5 0.0208(11) 0.0209(11) 0.0181(11) -0.0027(9) 0.0026(9) -0.0027(9)
C6 0.0185(11) 0.0252(12) 0.0205(12) -0.0008(9) 0.0048(9) -0.0059(9)
N7 0.0234(10) 0.0175(9) 0.0182(10) -0.0001(7) 0.0067(8) -0.0033(7)
O11 0.0170(8) 0.0215(8) 0.0143(8) 0.0030(6) 0.0054(6) 0.0017(6)
C12 0.0124(10) 0.0199(11) 0.0195(11) 0.0007(9) 0.0061(8) -0.0008(8)
C13 0.0154(10) 0.0178(10) 0.0163(11) 0.0001(8) 0.0045(8) 0.0016(8)
N14 0.0148(9) 0.0161(9) 0.0131(9) 0.0009(7) 0.0034(7) -0.0005(7)
O15 0.0189(8) 0.0216(8) 0.0119(8) -0.0005(6) 0.0011(6) 0.0033(6)
C16 0.0225(12) 0.0314(13) 0.0224(13) -0.0025(10) 0.0075(10) 0.0079(10)
C17 0.0269(13) 0.0307(14) 0.0215(13) 0.0017(10) 0.0048(10) 0.0141(10)
O21 0.0159(8) 0.0172(7) 0.0165(8) 0.0025(6) 0.0042(6) 0.0000(6)
C22 0.0186(11) 0.0160(10) 0.0165(11) -0.0018(8) 0.0086(8) -0.0008(8)
C23 0.0184(11) 0.0138(10) 0.0162(11) 0.0019(8) 0.0041(8) 0.0008(8)
N24 0.0143(9) 0.0160(9) 0.0130(9) 0.0002(7) 0.0036(7) -0.0002(7)
O25 0.0192(8) 0.0164(8) 0.0144(8) 0.0014(6) -0.0007(6) -0.0032(6)
C26 0.0246(12) 0.0167(11) 0.0244(13) 0.0000(9) 0.0068(10) -0.0044(9)
C27 0.0299(14) 0.0194(12) 0.0232(13) 0.0068(9) 0.0009(10) 0.0018(10)
O30 0.0151(8) 0.0126(7) 0.0132(8) 0.0005(6) 0.0029(6) 0.0013(6)
Cl1X 0.042(2) 0.0196(11) 0.042(2) -0.0009(12) 0.022(2) 0.0003(10)
O41X 0.073(6) 0.044(4) 0.043(5) 0.005(4) 0.033(4) 0.005(4)
Cl1 0.0365(6) 0.0159(4) 0.0473(10) 0.0035(5) 0.0243(7) 0.0050(4)
O41 0.073(3) 0.034(2) 0.043(2) 0.0058(14) 0.015(2) 0.015(2)
O44 0.066(2) 0.0246(10) 0.084(2) 0.0105(11) 0.0516(14) 0.0180(10)
O43 0.0488(14) 0.0227(11) 0.114(2) -0.0125(13) 0.0296(15) 0.0062(10)
O42 0.049(2) 0.053(2) 0.119(3) 0.020(2) 0.041(2) -0.0040(13)

loop_
_atom_site_label
_atom_site_type_symbol
_atom_site_fract_x
_atom_site_fract_y
_atom_site_fract_z
_atom_site_U_iso_or_equiv
_atom_site_thermal_displace_type
_atom_site_occupancy
_atom_site_calc_flag
_atom_site_refinement_flags
_atom_site_disorder_group
Ni1 Ni -0.18364(3) -0.035388(13) 0.22430(3) 0.01394(8) Uani 1 d . .
Ni2 Ni 0.12203(3) 0.025327(13) 0.45594(3) 0.01297(8) Uani 1 d . .
N1 N -0.0472(2) -0.07382(10) 0.1315(2) 0.0209(4) Uani 1 d . .
H1A H 0.0359(2) -0.04993(10) 0.1541(2) 0.025 Uiso 1 calc R .
H1B H -0.0224(2) -0.11549(10) 0.1579(2) 0.025 Uiso 1 calc R .
C2 C -0.1227(3) -0.07262(13) -0.0118(2) 0.0244(5) Uani 1 d . .
H2A H -0.1633(3) -0.11571(13) -0.0422(2) 0.029 Uiso 1 calc R .
H2B H -0.0527(3) -0.06181(13) -0.0518(2) 0.029 Uiso 1 calc R .
C3 C -0.2452(3) -0.02176(12) -0.0495(2) 0.0242(5) Uani 1 d . .
H3A H -0.2030(3) 0.02205(12) -0.0374(2) 0.029 Uiso 1 calc R .
H3B H -0.3058(3) -0.02689(12) -0.1402(2) 0.029 Uiso 1 calc R .
O4 O -0.3332(2) -0.02899(7) 0.0262(2) 0.0182(3) Uani 1 d . .
C5 C -0.4295(3) -0.08644(12) -0.0071(2) 0.0212(5) Uani 1 d . .
H5A H -0.3863(3) -0.12097(12) -0.0419(2) 0.025 Uiso 1 calc R .
H5B H -0.5241(3) -0.07483(12) -0.0717(2) 0.025 Uiso 1 calc R .
C6 C -0.4482(3) -0.10973(12) 0.1145(2) 0.0221(5) Uani 1 d . .
H6A H -0.4992(3) -0.07652(12) 0.1448(2) 0.026 Uiso 1 calc R .
H6B H -0.5063(3) -0.14972(12) 0.0971(2) 0.026 Uiso 1 calc R .
N7 N -0.3011(2) -0.12241(10) 0.2148(2) 0.0200(4) Uani 1 d . .
H7A H -0.2570(2) -0.15652(10) 0.1921(2) 0.024 Uiso 1 calc R .
H7B H -0.3083(2) -0.13132(10) 0.2916(2) 0.024 Uiso 1 calc R .
O11 O 0.2253(2) -0.02277(8) 0.3427(2) 0.0177(3) Uani 1 d . .
C12 C 0.3173(2) -0.06376(11) 0.4089(2) 0.0172(4) Uani 1 d . .
C13 C 0.3644(2) -0.06402(11) 0.5486(2) 0.0169(4) Uani 1 d . .
N14 N 0.2919(2) -0.02161(9) 0.5917(2) 0.0151(4) Uani 1 d . .
O15 O 0.3312(2) -0.01341(8) 0.71616(15) 0.0188(3) Uani 1 d . .
C16 C 0.3804(3) -0.11294(13) 0.3433(2) 0.0257(5) Uani 1 d . .
H16A H 0.3624(18) -0.15658(13) 0.3671(14) 0.038 Uiso 1 calc R .
H16B H 0.4843(4) -0.1060(6) 0.3696(14) 0.038 Uiso 1 calc R .
H16C H 0.3349(15) -0.1078(6) 0.2513(3) 0.038 Uiso 1 calc R .
C17 C 0.4799(3) -0.10861(13) 0.6357(2) 0.0275(6) Uani 1 d . .
H17A H 0.5733(5) -0.0867(4) 0.6641(15) 0.041 Uiso 1 calc R .
H17B H 0.4850(15) -0.1479(4) 0.5895(6) 0.041 Uiso 1 calc R .
H17C H 0.4557(11) -0.1199(8) 0.7094(10) 0.041 Uiso 1 calc R .
O21 O 0.2365(2) 0.11535(7) 0.48883(15) 0.0170(3) Uani 1 d . .
C22 C 0.1733(2) 0.15750(11) 0.4052(2) 0.0164(4) Uani 1 d . .
C23 C 0.0395(2) 0.14091(10) 0.2973(2) 0.0167(4) Uani 1 d . .
N24 N -0.0009(2) 0.07969(9) 0.3006(2) 0.0148(4) Uani 1 d . .
O25 O -0.1132(2) 0.05737(8) 0.20336(15) 0.0186(3) Uani 1 d . .
C26 C 0.2373(3) 0.22463(11) 0.4147(2) 0.0225(5) Uani 1 d . .
H26A H 0.1724(10) 0.2560(2) 0.4304(18) 0.034 Uiso 1 calc R .
H26B H 0.2497(19) 0.2353(4) 0.3352(7) 0.034 Uiso 1 calc R .
H26C H 0.3309(10) 0.2259(3) 0.4846(12) 0.034 Uiso 1 calc R .
C27 C -0.0436(3) 0.18762(12) 0.1919(2) 0.0267(6) Uani 1 d . .
H27A H 0.0041(12) 0.1908(7) 0.1304(10) 0.040 Uiso 1 calc R .
H27B H -0.0461(18) 0.2302(3) 0.2283(3) 0.040 Uiso 1 calc R .
H27C H -0.1421(7) 0.1718(5) 0.1493(12) 0.040 Uiso 1 calc R .
O30 O -0.0347(2) -0.04686(8) 0.40814(15) 0.0143(3) Uani 1 d . .
H30 H -0.0030(29) -0.0820(14) 0.4148(26) 0.017 Uiso 1 d . .
Cl1X Cl 0.1000(4) -0.23528(13) 0.4277(5) 0.0327(8) Uani 0.299(4) d P 2
O41X O 0.1298(10) -0.2384(4) 0.5610(8) 0.050(2) Uani 0.299(4) d P 2
O45X O -0.1146(12) -0.2194(6) 0.1050(12) 0.084(4) Uiso 0.299(4) d P 2
Cl1 Cl 0.0591(2) -0.23053(5) 0.3559(2) 0.0307(4) Uani 0.701(4) d P 1
O41 O -0.0134(4) -0.2137(2) 0.2219(3) 0.0518(10) Uani 0.701(4) d P 1
O44 O 0.1873(3) -0.27233(10) 0.3751(3) 0.0514(7) Uani 1 d . .
O43 O 0.1084(3) -0.17023(11) 0.4163(3) 0.0619(8) Uani 1 d . .
O42 O -0.0435(3) -0.26397(13) 0.3901(3) 0.0710(9) Uani 1 d . .

loop_
_atom_type_symbol
_atom_type_description
_atom_type_scat_dispersion_real
_atom_type_scat_dispersion_imag
_atom_type_scat_source
C C 0.0033 0.0016 'International Tables Vol C Tables 4.2.6.8 and 6.1.1.4'
H H 0.0000 0.0000 'International Tables Vol C Tables 4.2.6.8 and 6.1.1.4'
N N 0.0061 0.0033 'International Tables Vol C Tables 4.2.6.8 and 6.1.1.4'
O O 0.0106 0.0060 'International Tables Vol C Tables 4.2.6.8 and 6.1.1.4'
Cl Cl 0.1484 0.1585 'International Tables Vol C Tables 4.2.6.8 and 6.1.1.4'
Ni Ni 0.3393 1.1124 'International Tables Vol C Tables 4.2.6.8 and 6.1.1.4'

loop_
_geom_angle_atom_site_label_1
_geom_angle_atom_site_label_2
_geom_angle_atom_site_label_3
_geom_angle
_geom_angle_site_symmetry_1
_geom_angle_site_symmetry_3
_geom_angle_publ_flag
O30 Ni1 O25 94.16(6) . . ?
O30 Ni1 O15 93.48(6) . 3_556 ?
O25 Ni1 O15 84.11(7) . 3_556 ?
O30 Ni1 N7 97.54(7) . . ?
O25 Ni1 N7 166.88(7) . . ?
O15 Ni1 N7 89.24(8) 3_556 . ?
O30 Ni1 N1 95.70(7) . . ?
O25 Ni1 N1 89.20(7) . . ?
O15 Ni1 N1 169.00(7) 3_556 . ?
N7 Ni1 N1 95.53(8) . . ?
O30 Ni1 O4 175.92(6) . . ?
O25 Ni1 O4 87.65(6) . . ?
O15 Ni1 O4 90.33(6) 3_556 . ?
N7 Ni1 O4 81.07(7) . . ?
N1 Ni1 O4 80.65(7) . . ?
N14 Ni2 N24 163.13(8) . . ?
N14 Ni2 O30 90.08(7) . 3_556 ?
N24 Ni2 O30 103.59(7) . 3_556 ?
N14 Ni2 O30 100.82(7) . . ?
N24 Ni2 O30 90.88(7) . . ?
O30 Ni2 O30 82.45(7) 3_556 . ?
N14 Ni2 O21 92.34(7) . . ?
N24 Ni2 O21 77.68(7) . . ?
O30 Ni2 O21 91.46(6) 3_556 . ?
O30 Ni2 O21 165.46(6) . . ?
N14 Ni2 O11 77.63(7) . . ?
N24 Ni2 O11 90.50(7) . . ?
O30 Ni2 O11 163.79(6) 3_556 . ?
O30 Ni2 O11 89.44(6) . . ?
O21 Ni2 O11 99.48(6) . . ?
C2 N1 Ni1 111.14(14) . . ?
N1 C2 C3 109.8(2) . . ?
O4 C3 C2 110.8(2) . . ?
C3 O4 C5 114.1(2) . . ?
C3 O4 Ni1 106.31(13) . . ?
C5 O4 Ni1 110.12(13) . . ?
O4 C5 C6 107.7(2) . . ?
N7 C6 C5 109.0(2) . . ?
C6 N7 Ni1 104.75(14) . . ?
C12 O11 Ni2 110.80(15) . . ?
O11 C12 C13 120.8(2) . . ?
O11 C12 C16 119.7(2) . . ?
C13 C12 C16 119.5(2) . . ?
N14 C13 C12 112.7(2) . . ?
N14 C13 C17 122.9(2) . . ?
C12 C13 C17 124.4(2) . . ?
O15 N14 C13 118.8(2) . . ?
O15 N14 Ni2 124.89(14) . . ?
C13 N14 Ni2 116.27(15) . . ?
N14 O15 Ni1 115.82(12) . 3_556 ?
C22 O21 Ni2 112.34(14) . . ?
O21 C22 C23 120.3(2) . . ?
O21 C22 C26 119.7(2) . . ?
C23 C22 C26 119.9(2) . . ?
N24 C23 C22 112.8(2) . . ?
N24 C23 C27 122.8(2) . . ?
C22 C23 C27 124.4(2) . . ?
O25 N24 C23 118.5(2) . . ?
O25 N24 Ni2 124.74(13) . . ?
C23 N24 Ni2 116.71(14) . . ?
N24 O25 Ni1 116.17(12) . . ?
Ni2 O30 Ni1 112.22(7) 3_556 . ?
Ni2 O30 Ni2 97.55(7) 3_556 . ?
Ni1 O30 Ni2 111.70(7) . . ?
O43 Cl1X O41X 98.5(4) . . ?
O43 Cl1X O44 114.9(3) . . ?
O41X Cl1X O44 119.3(5) . . ?
O43 Cl1X O42 117.6(3) . . ?
O41X Cl1X O42 95.3(4) . . ?
O44 Cl1X O42 109.7(3) . . ?
O42 Cl1 O43 117.3(2) . . ?
O42 Cl1 O41 105.8(2) . . ?
O43 Cl1 O41 104.0(2) . . ?
O42 Cl1 O44 110.2(2) . . ?
O43 Cl1 O44 108.2(2) . . ?
O41 Cl1 O44 111.2(2) . . ?

loop_
_geom_bond_atom_site_label_1
_geom_bond_atom_site_label_2
_geom_bond_distance
_geom_bond_site_symmetry_2
_geom_bond_publ_flag
Ni1 O30 2.0421(15) . ?
Ni1 O25 2.050(2) . ?
Ni1 O15 2.051(2) 3_556 ?
Ni1 N7 2.091(2) . ?
Ni1 N1 2.113(2) . ?
Ni1 O4 2.155(2) . ?
Ni2 N14 2.028(2) . ?
Ni2 N24 2.032(2) . ?
Ni2 O30 2.037(2) 3_556 ?
Ni2 O30 2.047(2) . ?
Ni2 O21 2.106(2) . ?
Ni2 O11 2.120(2) . ?
N1 C2 1.490(3) . ?
C2 C3 1.520(4) . ?
C3 O4 1.415(3) . ?
O4 C5 1.461(3) . ?
C5 C6 1.505(3) . ?
C6 N7 1.485(3) . ?
O11 C12 1.249(3) . ?
C12 C13 1.449(3) . ?
C12 C16 1.497(3) . ?
C13 N14 1.313(3) . ?
C13 C17 1.494(3) . ?
N14 O15 1.303(2) . ?
O15 Ni1 2.051(2) 3_556 ?
O21 C22 1.249(3) . ?
C22 C23 1.454(3) . ?
C22 C26 1.489(3) . ?
C23 N24 1.310(3) . ?
C23 C27 1.495(3) . ?
N24 O25 1.308(2) . ?
O30 Ni2 2.037(2) 3_556 ?
Cl1X O43 1.334(3) . ?
Cl1X O41X 1.402(10) . ?
Cl1X O44 1.415(3) . ?
Cl1X O42 1.434(4) . ?
Cl1 O42 1.376(3) . ?
Cl1 O43 1.396(3) . ?
Cl1 O41 1.436(4) . ?
Cl1 O44 1.464(2) . ?
